data_7700604
loop_
_publ_author_name
'Beddoe, Samuel V. F.'
'Lonergan, Rhona F.'
'Pitak, Mateusz B.'
'Price, Jason R.'
'Coles, Simon J.'
'Kitchen, Jonathan A.'
'Keene, Tony D.'

_publ_section_title
;
 All about that base: investigating the role of ligand basicity in pyridyl
 complexes derived from a copper-Schiff base coordination polymer.
;
_journal_issue 41
_journal_name_full 'Dalton transactions (Cambridge, England : 2003)'
_journal_page_first 15553
_journal_page_last 15559
_journal_paper_doi 10.1039/c9dt01527b
_journal_volume 48
_journal_year 2019
_chemical_formula_moiety 'C18 H15 Cu N3 O2'
_chemical_formula_sum 'C18 H15 Cu N3 O2'
_chemical_formula_weight 368.87
_space_group_crystal_system monoclinic
_space_group_IT_number 14
_space_group_name_Hall '-P 2ybc'
_space_group_name_H-M_alt 'P 1 21/c 1'
_symmetry_space_group_name_Hall '-P 2ybc'
_symmetry_space_group_name_H-M 'P 1 21/c 1'
_atom_sites_solution_hydrogens geom
_atom_sites_solution_primary iterative
_audit_creation_date 2016-10-06
_audit_creation_method
;
Olex2 1.2
(compiled 2016.09.09 svn.r3337 for OlexSys, GUI svn.r5227)
;
_audit_update_record
;
2019-04-01 deposited with the CCDC.    2019-07-12 downloaded from the CCDC.
;
_cell_angle_alpha 90
_cell_angle_beta 90.031(4)
_cell_angle_gamma 90
_cell_formula_units_Z 4
_cell_length_a 15.5807(7)
_cell_length_b 5.5244(2)
_cell_length_c 17.5567(7)
_cell_measurement_reflns_used 5364
_cell_measurement_temperature 100(2)
_cell_measurement_theta_max 27.4540
_cell_measurement_theta_min 2.2870
_cell_volume 1511.18(11)
_computing_cell_refinement 'CrysAlisPro 1.171.38.41 (Rigaku OD, 2015)'
_computing_data_collection 'CrystalClear-SM Expert 3.1 b27 (Rigaku, 2013)'
_computing_data_reduction 'CrysAlisPro 1.171.38.41 (Rigaku OD, 2015)'
_computing_molecular_graphics 'Olex2 (Dolomanov et al., 2009)'
_computing_publication_material 'Olex2 (Dolomanov et al., 2009)'
_computing_structure_refinement 'ShelXL (Sheldrick, 2015)'
_computing_structure_solution
;
Superflip (Palatinus & Chapuis, 2007;Palatinus & van der Lee, 2008;
Palatinus et al., 2012)
;
_diffrn_ambient_temperature 100(2)
_diffrn_detector 'CCD area detector'
_diffrn_detector_area_resol_mean 28.5714
_diffrn_detector_type 'Rigaku HG Saturn724+ (2x2 bin mode)'
_diffrn_measured_fraction_theta_full 0.998
_diffrn_measured_fraction_theta_max 0.993
_diffrn_measurement_details
;
List of Runs (angles in degrees, time in seconds):

  # Type    Start    End  Width  t~exp~   \w     \q     \k     \f   Frames
#--------------------------------------------------------------------------
  1  \w   -106.00  32.00   1.00   20.00    --  -16.00 -24.00  60.00  138
  2  \w   -106.00  -8.00   1.00   20.00    --  -16.00 -72.00  60.00   98
  3  \w    -71.00 -56.00   1.00   20.00    --  -16.00 -72.00-180.00   15
  4  \w    -79.00 -41.00   1.00   20.00    --  -16.00   0.00-180.00   38
;
_diffrn_measurement_device 'four-circle \k diffractometer'
_diffrn_measurement_device_type 'Rigaku AFC12 (Right)'
_diffrn_measurement_method 'profile data from \w-scans'
_diffrn_measurement_specimen_support 'MiTeGen MicroMesh'
_diffrn_orient_matrix_type 'CrysAlisPro convention (1999,Acta A55,543-557)'
_diffrn_orient_matrix_UB_11 -0.0023134000
_diffrn_orient_matrix_UB_12 0.0007039000
_diffrn_orient_matrix_UB_13 0.0403298000
_diffrn_orient_matrix_UB_21 0.0169294000
_diffrn_orient_matrix_UB_22 -0.1192145000
_diffrn_orient_matrix_UB_23 0.0009815000
_diffrn_orient_matrix_UB_31 0.0421857000
_diffrn_orient_matrix_UB_32 0.0478777000
_diffrn_orient_matrix_UB_33 0.0018675000
_diffrn_radiation_collimation 0.3
_diffrn_radiation_monochromator 'Confocal mirrors, HF Varimax'
_diffrn_radiation_probe x-ray
_diffrn_radiation_type MoK\a
_diffrn_radiation_wavelength 0.71073
_diffrn_reflns_av_R_equivalents 0.0524
_diffrn_reflns_av_unetI/netI 0.0735
_diffrn_reflns_Laue_measured_fraction_full 0.998
_diffrn_reflns_Laue_measured_fraction_max 0.993
_diffrn_reflns_limit_h_max 17
_diffrn_reflns_limit_h_min -20
_diffrn_reflns_limit_k_max 7
_diffrn_reflns_limit_k_min -7
_diffrn_reflns_limit_l_max 22
_diffrn_reflns_limit_l_min -22
_diffrn_reflns_number 9657
_diffrn_reflns_point_group_measured_fraction_full 0.998
_diffrn_reflns_point_group_measured_fraction_max 0.993
_diffrn_reflns_theta_full 26.000
_diffrn_reflns_theta_max 27.484
_diffrn_reflns_theta_min 2.320
_diffrn_source 'Rotating Anode'
_diffrn_source_current 55.0
_diffrn_source_power 2.475
_diffrn_source_target Mo
_diffrn_source_type 'Rotating Anode'
_diffrn_source_voltage 45.0
_exptl_absorpt_coefficient_mu 1.461
_exptl_absorpt_correction_T_max 1.00000
_exptl_absorpt_correction_T_min 0.38671
_exptl_absorpt_correction_type multi-scan
_exptl_absorpt_process_details
'CrysAlisPro 1.171.38.41 (Rigaku Oxford Diffraction, 2015) Empirical absorption correction using spherical harmonics, implemented in SCALE3 ABSPACK scaling algorithm.'
_exptl_crystal_colour yellow
_exptl_crystal_colour_primary yellow
_exptl_crystal_density_diffrn 1.621
_exptl_crystal_description needle
_exptl_crystal_F_000 756
_exptl_crystal_size_max 0.099
_exptl_crystal_size_mid 0.024
_exptl_crystal_size_min 0.011
_refine_diff_density_max 0.602
_refine_diff_density_min -0.805
_refine_diff_density_rms 0.106
_refine_ls_extinction_method none
_refine_ls_goodness_of_fit_ref 1.016
_refine_ls_hydrogen_treatment constr
_refine_ls_matrix_type full
_refine_ls_number_parameters 217
_refine_ls_number_reflns 3440
_refine_ls_number_restraints 0
_refine_ls_restrained_S_all 1.016
_refine_ls_R_factor_all 0.0757
_refine_ls_R_factor_gt 0.0499
_refine_ls_shift/su_max 0.000
_refine_ls_shift/su_mean 0.000
_refine_ls_structure_factor_coef Fsqd
_refine_ls_weighting_details 'w=1/[\s^2^(Fo^2^)+(0.0324P)^2^+2.2028P] where P=(Fo^2^+2Fc^2^)/3'
_refine_ls_weighting_scheme calc
_refine_ls_wR_factor_gt 0.0921
_refine_ls_wR_factor_ref 0.1014
_reflns_Friedel_coverage 0.000
_reflns_number_gt 2584
_reflns_number_total 3440
_reflns_threshold_expression 'I > 2\s(I)'
_cod_data_source_file c9dt01527b2.cif
_cod_data_source_block 2015tdk065_mono1
_cod_depositor_comments 'Adding full bibliography for 7700601--7700615.cif.'
_cod_original_cell_volume 1511.17(11)
_cod_database_code 7700604
_chemical_oxdiff_formula (CuC13H9NO2)(C5H7N2)
_shelx_space_group_comment
;
The symmetry employed for this shelxl refinement is uniquely defined
by the following loop, which should always be used as a source of
symmetry information in preference to the above space-group names.
They are only intended as comments.
;
_reflns_odcompleteness_completeness 99.11
_reflns_odcompleteness_iscentric 1
_reflns_odcompleteness_theta 27.42
_olex2_refinement_description
;
1. Fixed Uiso
 At 1.2 times of:
  All C(H) groups, All N(H,H) groups
2.a Aromatic/amide H refined with riding coordinates:
 C56(H56), C22(H22), C19(H19), C15(H15), C14(H14), C16(H16), C21(H21),
 C55(H55), C24(H24), C52(H52), C23(H23), C13(H13), C53(H53)
2.b X=CH2 refined with riding coordinates:
 N57(H57A,H57B)
;
_shelx_shelxl_version_number 2014/7
_olex2_submission_special_instructions 'No special instructions were received'
_oxdiff_exptl_absorpt_empirical_details
;
Empirical correction (ABSPACK) includes:
- Absorption correction using spherical harmonics
- Frame scaling
- Detector area scaling
;
_oxdiff_exptl_absorpt_empirical_full_max 2.854
_oxdiff_exptl_absorpt_empirical_full_min 0.520

loop_
_space_group_symop_operation_xyz
'x, y, z'
'-x, y+1/2, -z+1/2'
'-x, -y, -z'
'x, -y-1/2, z-1/2'

loop_
_atom_site_label
_atom_site_type_symbol
_atom_site_fract_x
_atom_site_fract_y
_atom_site_fract_z
_atom_site_U_iso_or_equiv
_atom_site_adp_type
_atom_site_occupancy
_atom_site_site_symmetry_order
_atom_site_calc_flag
_atom_site_refinement_flags_posn
Cu1 Cu 0.74879(3) 0.08998(7) 0.34607(2) 0.01451(13) Uani 1 1 d .
O11 O 0.84818(14) -0.0899(4) 0.38241(12) 0.0166(5) Uani 1 1 d .
O26 O 0.65147(14) 0.2792(4) 0.31996(13) 0.0184(5) Uani 1 1 d .
N51 N 0.81845(17) 0.2647(5) 0.26773(15) 0.0141(6) Uani 1 1 d .
N18 N 0.68282(18) -0.1400(5) 0.40770(15) 0.0172(6) Uani 1 1 d .
N57 N 0.97395(18) 0.6085(5) 0.10640(15) 0.0184(6) Uani 1 1 d .
H57A H 0.9573 0.7441 0.0847 0.022 Uiso 1 1 calc R
H57B H 1.0238 0.5441 0.0943 0.022 Uiso 1 1 calc R
C56 C 0.8946(2) 0.1719(6) 0.24542(18) 0.0136(7) Uani 1 1 d .
H56 H 0.9125 0.0233 0.2675 0.016 Uiso 1 1 calc R
C17 C 0.7376(2) -0.3148(6) 0.44354(18) 0.0156(7) Uani 1 1 d .
C12 C 0.8250(2) -0.2736(6) 0.42693(17) 0.0144(7) Uani 1 1 d .
C22 C 0.3953(2) 0.1780(6) 0.37593(19) 0.0196(8) Uani 1 1 d .
H22 H 0.3361 0.1558 0.3869 0.024 Uiso 1 1 calc R
C19 C 0.6007(2) -0.1395(6) 0.41606(18) 0.0176(8) Uani 1 1 d .
H19 H 0.5759 -0.2673 0.4448 0.021 Uiso 1 1 calc R
C25 C 0.5716(2) 0.2423(6) 0.34089(18) 0.0152(7) Uani 1 1 d .
C15 C 0.7731(2) -0.6640(6) 0.51958(19) 0.0200(8) Uani 1 1 d .
H15 H 0.7558 -0.7951 0.5511 0.024 Uiso 1 1 calc R
C14 C 0.8598(2) -0.6254(6) 0.50414(18) 0.0169(7) Uani 1 1 d .
H14 H 0.9015 -0.7321 0.5249 0.020 Uiso 1 1 calc R
C16 C 0.7124(2) -0.5096(6) 0.48860(18) 0.0182(7) Uani 1 1 d .
H16 H 0.6532 -0.5368 0.4982 0.022 Uiso 1 1 calc R
C21 C 0.4549(2) 0.0136(6) 0.40076(19) 0.0186(8) Uani 1 1 d .
H21 H 0.4363 -0.1224 0.4294 0.022 Uiso 1 1 calc R
C55 C 0.9476(2) 0.2778(6) 0.19309(17) 0.0134(7) Uani 1 1 d .
H55 H 1.0007 0.2038 0.1801 0.016 Uiso 1 1 calc R
C24 C 0.5083(2) 0.4105(6) 0.31682(18) 0.0173(7) Uani 1 1 d .
H24 H 0.5254 0.5480 0.2881 0.021 Uiso 1 1 calc R
C20 C 0.5434(2) 0.0407(6) 0.38499(18) 0.0157(7) Uani 1 1 d .
C52 C 0.7940(2) 0.4754(6) 0.23386(19) 0.0157(7) Uani 1 1 d .
H52 H 0.7406 0.5450 0.2481 0.019 Uiso 1 1 calc R
C23 C 0.4231(2) 0.3797(6) 0.33405(19) 0.0188(8) Uani 1 1 d .
H23 H 0.3824 0.4964 0.3174 0.023 Uiso 1 1 calc R
C54 C 0.9229(2) 0.4987(6) 0.15844(17) 0.0136(7) Uani 1 1 d .
C13 C 0.8858(2) -0.4335(6) 0.45898(18) 0.0171(7) Uani 1 1 d .
H13 H 0.9452 -0.4092 0.4495 0.021 Uiso 1 1 calc R
C53 C 0.8427(2) 0.5922(6) 0.18017(18) 0.0151(7) Uani 1 1 d .
H53 H 0.8221 0.7371 0.1575 0.018 Uiso 1 1 calc R

loop_
_atom_site_aniso_label
_atom_site_aniso_U_11
_atom_site_aniso_U_22
_atom_site_aniso_U_33
_atom_site_aniso_U_23
_atom_site_aniso_U_13
_atom_site_aniso_U_12
Cu1 0.0133(2) 0.0140(2) 0.0163(2) 0.00192(18) 0.00121(15) -0.00179(18)
O11 0.0176(13) 0.0142(11) 0.0182(12) 0.0037(10) 0.0005(9) 0.0017(10)
O26 0.0110(12) 0.0197(12) 0.0246(13) 0.0032(11) 0.0002(10) -0.0005(10)
N51 0.0124(14) 0.0133(13) 0.0167(14) 0.0001(11) 0.0017(11) -0.0009(12)
N18 0.0167(16) 0.0166(15) 0.0184(15) -0.0005(12) -0.0012(12) -0.0006(12)
N57 0.0173(16) 0.0172(14) 0.0208(15) 0.0059(12) 0.0033(12) -0.0002(13)
C56 0.0145(18) 0.0114(15) 0.0148(16) -0.0007(13) -0.0039(13) -0.0011(14)
C17 0.0196(19) 0.0111(15) 0.0162(17) -0.0022(13) -0.0038(14) 0.0024(14)
C12 0.0184(18) 0.0133(16) 0.0117(16) -0.0020(13) 0.0005(13) 0.0017(14)
C22 0.0101(17) 0.0284(19) 0.0204(18) -0.0019(15) 0.0019(14) 0.0009(15)
C19 0.0189(19) 0.0167(18) 0.0171(17) 0.0001(13) 0.0025(14) -0.0058(14)
C25 0.0132(17) 0.0178(17) 0.0146(16) -0.0052(14) -0.0018(13) -0.0006(14)
C15 0.028(2) 0.0127(16) 0.0197(18) 0.0060(14) 0.0004(15) -0.0009(15)
C14 0.0197(19) 0.0158(17) 0.0151(17) -0.0015(14) -0.0035(14) 0.0044(15)
C16 0.0163(19) 0.0185(16) 0.0199(18) 0.0013(14) 0.0011(14) -0.0035(15)
C21 0.0196(19) 0.0189(17) 0.0175(18) 0.0037(14) -0.0010(14) -0.0042(15)
C55 0.0111(17) 0.0128(16) 0.0163(16) -0.0017(13) -0.0003(13) -0.0015(14)
C24 0.0229(19) 0.0136(15) 0.0154(16) 0.0023(14) -0.0002(14) -0.0009(16)
C20 0.0153(18) 0.0171(17) 0.0148(16) -0.0033(13) -0.0030(13) 0.0018(14)
C52 0.0110(17) 0.0127(16) 0.0233(18) -0.0002(14) -0.0039(14) 0.0005(14)
C23 0.0181(19) 0.0178(17) 0.0205(18) -0.0023(14) -0.0047(14) 0.0063(15)
C54 0.0154(18) 0.0129(15) 0.0124(16) -0.0001(13) -0.0029(13) -0.0051(14)
C13 0.0129(17) 0.0204(17) 0.0180(17) -0.0069(14) 0.0010(13) 0.0027(15)
C53 0.0156(17) 0.0127(15) 0.0170(17) 0.0032(14) -0.0013(13) -0.0027(15)

loop_
_atom_type_symbol
_atom_type_description
_atom_type_scat_dispersion_real
_atom_type_scat_dispersion_imag
_atom_type_scat_source
C C 0.0033 0.0016 'International Tables Vol C Tables 4.2.6.8 and 6.1.1.4'
H H 0.0000 0.0000 'International Tables Vol C Tables 4.2.6.8 and 6.1.1.4'
Cu Cu 0.3201 1.2651 'International Tables Vol C Tables 4.2.6.8 and 6.1.1.4'
N N 0.0061 0.0033 'International Tables Vol C Tables 4.2.6.8 and 6.1.1.4'
O O 0.0106 0.0060 'International Tables Vol C Tables 4.2.6.8 and 6.1.1.4'

loop_
_geom_angle_atom_site_label_1
_geom_angle_atom_site_label_2
_geom_angle_atom_site_label_3
_geom_angle
O11 Cu1 N51 92.29(10)
O11 Cu1 N18 84.57(10)
O26 Cu1 O11 174.55(10)
O26 Cu1 N51 90.11(10)
O26 Cu1 N18 94.08(11)
N18 Cu1 N51 167.67(11)
C12 O11 Cu1 111.5(2)
C25 O26 Cu1 127.1(2)
C56 N51 Cu1 119.5(2)
C56 N51 C52 116.3(3)
C52 N51 Cu1 124.1(2)
C17 N18 Cu1 111.5(2)
C19 N18 Cu1 125.6(2)
C19 N18 C17 122.8(3)
H57A N57 H57B 120.0
C54 N57 H57A 120.0
C54 N57 H57B 120.0
N51 C56 H56 117.9
N51 C56 C55 124.3(3)
C55 C56 H56 117.9
C12 C17 N18 112.0(3)
C16 C17 N18 127.1(3)
C16 C17 C12 120.9(3)
O11 C12 C17 120.4(3)
O11 C12 C13 121.9(3)
C13 C12 C17 117.6(3)
C21 C22 H22 120.6
C21 C22 C23 118.9(3)
C23 C22 H22 120.6
N18 C19 H19 117.6
N18 C19 C20 124.9(3)
C20 C19 H19 117.6
O26 C25 C24 118.2(3)
O26 C25 C20 124.4(3)
C24 C25 C20 117.3(3)
C14 C15 H15 120.3
C16 C15 H15 120.3
C16 C15 C14 119.4(3)
C15 C14 H14 119.6
C13 C14 C15 120.8(3)
C13 C14 H14 119.6
C17 C16 H16 119.8
C15 C16 C17 120.5(3)
C15 C16 H16 119.8
C22 C21 H21 119.0
C22 C21 C20 121.9(3)
C20 C21 H21 119.0
C56 C55 H55 120.2
C56 C55 C54 119.5(3)
C54 C55 H55 120.2
C25 C24 H24 119.2
C23 C24 C25 121.7(3)
C23 C24 H24 119.2
C25 C20 C19 123.6(3)
C21 C20 C19 117.1(3)
C21 C20 C25 119.3(3)
N51 C52 H52 118.4
N51 C52 C53 123.2(3)
C53 C52 H52 118.4
C22 C23 H23 119.6
C24 C23 C22 120.8(3)
C24 C23 H23 119.6
N57 C54 C55 121.0(3)
N57 C54 C53 122.8(3)
C53 C54 C55 116.2(3)
C12 C13 H13 119.6
C14 C13 C12 120.7(3)
C14 C13 H13 119.6
C52 C53 C54 120.4(3)
C52 C53 H53 119.8
C54 C53 H53 119.8

loop_
_geom_bond_atom_site_label_1
_geom_bond_atom_site_label_2
_geom_bond_distance
Cu1 O11 1.947(2)
Cu1 O26 1.898(2)
Cu1 N51 2.001(3)
Cu1 N18 1.960(3)
O11 C12 1.331(4)
O26 C25 1.314(4)
N51 C56 1.351(4)
N51 C52 1.361(4)
N18 C17 1.433(4)
N18 C19 1.289(4)
N57 H57A 0.8800
N57 H57B 0.8800
N57 C54 1.355(4)
C56 H56 0.9500
C56 C55 1.367(5)
C17 C12 1.412(5)
C17 C16 1.392(5)
C12 C13 1.412(4)
C22 H22 0.9500
C22 C21 1.370(5)
C22 C23 1.404(5)
C19 H19 0.9500
C19 C20 1.443(4)
C25 C24 1.419(4)
C25 C20 1.426(5)
C15 H15 0.9500
C15 C14 1.395(5)
C15 C16 1.385(5)
C14 H14 0.9500
C14 C13 1.385(5)
C16 H16 0.9500
C21 H21 0.9500
C21 C20 1.414(5)
C55 H55 0.9500
C55 C54 1.417(4)
C24 H24 0.9500
C24 C23 1.373(5)
C52 H52 0.9500
C52 C53 1.372(5)
C23 H23 0.9500
C54 C53 1.405(5)
C13 H13 0.9500
C53 H53 0.9500

loop_
_geom_torsion_atom_site_label_1
_geom_torsion_atom_site_label_2
_geom_torsion_atom_site_label_3
_geom_torsion_atom_site_label_4
_geom_torsion
Cu1 O11 C12 C17 -1.1(4)
Cu1 O11 C12 C13 178.7(2)
Cu1 O26 C25 C24 178.1(2)
Cu1 O26 C25 C20 -3.4(4)
Cu1 N51 C56 C55 -179.2(2)
Cu1 N51 C52 C53 -179.9(2)
Cu1 N18 C17 C12 1.5(3)
Cu1 N18 C17 C16 -177.2(3)
Cu1 N18 C19 C20 -4.0(5)
O11 C12 C13 C14 -179.0(3)
O26 C25 C24 C23 177.6(3)
O26 C25 C20 C19 4.1(5)
O26 C25 C20 C21 -176.8(3)
N51 Cu1 O26 C25 168.3(3)
N51 C56 C55 C54 -0.4(5)
N51 C52 C53 C54 -1.3(5)
N18 Cu1 O26 C25 -0.1(3)
N18 C17 C12 O11 -0.2(4)
N18 C17 C12 C13 179.9(3)
N18 C17 C16 C15 -180.0(3)
N18 C19 C20 C25 -0.1(5)
N18 C19 C20 C21 -179.3(3)
N57 C54 C53 C52 -179.2(3)
C56 N51 C52 C53 -0.3(4)
C56 C55 C54 N57 180.0(3)
C56 C55 C54 C53 -1.2(4)
C17 N18 C19 C20 176.1(3)
C17 C12 C13 C14 0.9(5)
C12 C17 C16 C15 1.5(5)
C22 C21 C20 C19 178.1(3)
C22 C21 C20 C25 -1.1(5)
C19 N18 C17 C12 -178.6(3)
C19 N18 C17 C16 2.7(5)
C25 C24 C23 C22 -0.5(5)
C15 C14 C13 C12 -0.6(5)
C14 C15 C16 C17 -1.2(5)
C16 C17 C12 O11 178.5(3)
C16 C17 C12 C13 -1.3(5)
C16 C15 C14 C13 0.7(5)
C21 C22 C23 C24 1.2(5)
C55 C54 C53 C52 2.0(4)
C24 C25 C20 C19 -177.4(3)
C24 C25 C20 C21 1.7(4)
C20 C25 C24 C23 -1.0(5)
C52 N51 C56 C55 1.2(4)
C23 C22 C21 C20 -0.4(5)
